data_7107658
loop_
_publ_author_name
'Sean P. Bew'
'Andrew D. Burrows'
'Tina Duren'
'Mary F. Mahon'
'Peyman Z. Moghadam'
'Viorica M. Sebestyen'
'Sean Thurston'

_publ_section_title
;
 Calix[4]arene-based metal-organic frameworks: towards hierarchically
 porous materials
;
_journal_name_full Chem.Commun.
_journal_page_first 4824
_journal_paper_doi 10.1039/c2cc30988b
_journal_volume 48
_journal_year 2012
_chemical_formula_sum 'C96 H125 Co2.5 N4 O23'
_chemical_formula_weight 1850.32
_chemical_name_systematic
;
?
;
_space_group_IT_number 2
_symmetry_cell_setting triclinic
_symmetry_space_group_name_Hall '-P 1'
_symmetry_space_group_name_H-M 'P -1'
_atom_sites_solution_hydrogens geom
_atom_sites_solution_primary direct
_atom_sites_solution_secondary difmap
_audit_creation_method SHELXL-97
_cell_angle_alpha 104.894(3)
_cell_angle_beta 89.547(3)
_cell_angle_gamma 92.223(2)
_cell_formula_units_Z 2
_cell_length_a 13.7658(3)
_cell_length_b 16.0409(5)
_cell_length_c 22.3491(10)
_cell_measurement_reflns_used 9254
_cell_measurement_temperature 150(2)
_cell_measurement_theta_max 27.5238
_cell_measurement_theta_min 2.9237
_cell_volume 4765.6(3)
_computing_cell_refinement
;
CrysAlisPro, Oxford Diffraction Ltd.,
Version 1.171.33.34d (release 27-02-2009 CrysAlis171 .NET)
(compiled Feb 27 2009,15:38:38)
;
_computing_data_collection
;
CrysAlisPro, Oxford Diffraction Ltd.,
Version 1.171.33.34d (release 27-02-2009 CrysAlis171 .NET)
(compiled Feb 27 2009,15:38:38)
;
_computing_data_reduction
;
CrysAlisPro, Oxford Diffraction Ltd.,
Version 1.171.33.34d (release 27-02-2009 CrysAlis171 .NET)
(compiled Feb 27 2009,15:38:38)
;
_computing_molecular_graphics 'ORTEX (P.McArdle 1995)'
_computing_publication_material 'SHELXL-97/2 (Sheldrick 1997)'
_computing_structure_refinement 'SHELXL-97 (Sheldrick, 1997)'
_computing_structure_solution 'SHELXS-97 (Sheldrick, 1990)'
_diffrn_ambient_temperature 150(2)
_diffrn_detector_area_resol_mean 10.3795
_diffrn_measured_fraction_theta_full 0.969
_diffrn_measured_fraction_theta_max 0.969
_diffrn_measurement_device_type
;
Goniometer Xcalibur, detector: Atlas (Gemini ultra Mo)
;
_diffrn_radiation_monochromator graphite
_diffrn_radiation_source 'Enhance (Mo) X-ray Source'
_diffrn_radiation_type 'Mo K\a'
_diffrn_radiation_wavelength 0.7107
_diffrn_reflns_av_R_equivalents 0.0420
_diffrn_reflns_av_sigmaI/netI 0.1159
_diffrn_reflns_limit_h_max 17
_diffrn_reflns_limit_h_min -17
_diffrn_reflns_limit_k_max 16
_diffrn_reflns_limit_k_min -20
_diffrn_reflns_limit_l_max 27
_diffrn_reflns_limit_l_min -27
_diffrn_reflns_number 31341
_diffrn_reflns_theta_full 26.37
_diffrn_reflns_theta_max 26.37
_diffrn_reflns_theta_min 2.93
_exptl_absorpt_coefficient_mu 0.505
_exptl_absorpt_correction_T_max 1.00000
_exptl_absorpt_correction_T_min 0.84060
_exptl_absorpt_correction_type multi-scan
_exptl_absorpt_process_details
;
CrysAlisPro, Oxford Diffraction Ltd.,
Version 1.171.33.34d (release 27-02-2009 CrysAlis171 .NET)
(compiled Feb 27 2009,15:38:38)
Empirical absorption correction using spherical harmonics,
implemented in SCALE3 ABSPACK scaling algorithm.
;
_exptl_crystal_colour purple
_exptl_crystal_density_diffrn 1.289
_exptl_crystal_density_method 'not measured'
_exptl_crystal_description tabloid
_exptl_crystal_F_000 1961
_exptl_crystal_size_max 0.25
_exptl_crystal_size_mid 0.15
_exptl_crystal_size_min 0.10
_platon_squeeze_details
;
;
_refine_diff_density_max 1.523
_refine_diff_density_min -0.536
_refine_diff_density_rms 0.099
_refine_ls_extinction_method none
_refine_ls_goodness_of_fit_ref 0.907
_refine_ls_hydrogen_treatment constr
_refine_ls_matrix_type full
_refine_ls_number_parameters 1044
_refine_ls_number_reflns 18857
_refine_ls_number_restraints 98
_refine_ls_restrained_S_all 0.927
_refine_ls_R_factor_all 0.1369
_refine_ls_R_factor_gt 0.0775
_refine_ls_shift/su_max 0.000
_refine_ls_shift/su_mean 0.000
_refine_ls_structure_factor_coef Fsqd
_refine_ls_weighting_details 'calc w=1/[\s^2^(Fo^2^)+(0.1416P)^2^+0.0000P] where P=(Fo^2^+2Fc^2^)/3'
_refine_ls_weighting_scheme calc
_refine_ls_wR_factor_gt 0.2103
_refine_ls_wR_factor_ref 0.2299
_reflns_number_gt 9096
_reflns_number_total 18857
_reflns_threshold_expression >2sigma(I)
_cod_data_source_file c2cc30988b.txt
_cod_data_source_block p10adb2
_cod_original_sg_symbol_H-M P-1
_cod_original_formula_sum 'C96 H125 Co2.50 N4 O23'
_cod_database_code 7107658

loop_
_symmetry_equiv_pos_as_xyz
'x, y, z'
'-x, -y, -z'

loop_
_atom_site_label
_atom_site_type_symbol
_atom_site_fract_x
_atom_site_fract_y
_atom_site_fract_z
_atom_site_U_iso_or_equiv
_atom_site_adp_type
_atom_site_occupancy
_atom_site_symmetry_multiplicity
_atom_site_calc_flag
_atom_site_refinement_flags
_atom_site_disorder_assembly
_atom_site_disorder_group
Co1 Co 0.0000 0.0000 0.0000 0.0373(3) Uani 1 2 d S . .
Co2 Co -0.27513(4) -0.01990(4) 0.00835(3) 0.0365(2) Uani 1 1 d . . .
Co3 Co -0.49821(4) -0.09455(4) 0.00515(3) 0.0385(2) Uani 1 1 d . . .
O1 O 0.0546(2) 0.11003(19) 0.06593(16) 0.0455(9) Uani 1 1 d . . .
O2 O -0.1272(2) -0.01919(19) 0.05482(16) 0.0400(8) Uani 1 1 d . . .
O3 O -0.4104(2) -0.01275(17) -0.02791(15) 0.0359(8) Uani 1 1 d . . .
O4 O -0.0710(2) 0.07690(19) -0.04464(17) 0.0433(9) Uani 1 1 d . . .
O5 O -0.2146(2) 0.00470(18) -0.06885(15) 0.0387(8) Uani 1 1 d . . .
O6 O -0.4107(2) 0.80246(18) -0.01954(18) 0.0491(10) Uani 1 1 d . . .
O7 O -0.2621(2) 0.85079(18) -0.03951(17) 0.0449(9) Uani 1 1 d . . .
O8 O -0.2359(3) 0.2621(3) -0.2396(3) 0.0802(14) Uani 1 1 d D . .
O9 O -0.4626(3) 0.3285(2) -0.23800(19) 0.0622(12) Uani 1 1 d D B .
O10 O -0.2898(3) 0.4799(2) -0.23067(18) 0.0570(11) Uani 1 1 d D . .
O11 O -0.0605(2) 0.4083(2) -0.25690(15) 0.0457(9) Uani 1 1 d D . .
O12 O -0.3186(2) -0.0440(2) 0.09080(16) 0.0479(9) Uani 1 1 d . . .
O13 O -0.4793(2) -0.06669(19) 0.09785(16) 0.0429(9) Uani 1 1 d . . .
O14 O -0.4078(3) 0.1609(2) 0.05575(18) 0.0588(11) Uani 1 1 d . . .
O15 O -0.2594(2) 0.10908(19) 0.05943(16) 0.0455(9) Uani 1 1 d . . .
O16 O -0.3645(4) 0.0257(3) 0.38111(19) 0.0788(14) Uani 1 1 d D . .
O17 O -0.2101(3) 0.1697(3) 0.3380(2) 0.0785(14) Uani 1 1 d D . .
O18 O -0.2958(3) 0.3620(2) 0.32955(18) 0.0676(12) Uani 1 1 d D . .
O19 O -0.4608(4) 0.2084(3) 0.3497(2) 0.0781(14) Uani 1 1 d D . .
O20 O -0.0255(3) 0.2642(2) 0.0920(2) 0.0742(14) Uani 1 1 d . . .
O21 O -0.1375(3) 0.8332(3) 0.0930(2) 0.0768(13) Uani 1 1 d . . .
N1 N -0.1551(4) 0.3272(3) 0.0652(3) 0.0681(15) Uani 1 1 d . . .
N2 N -0.2355(4) 0.7109(3) 0.0779(3) 0.0639(14) Uani 1 1 d . . .
C1 C -0.1509(3) 0.0621(3) -0.0729(2) 0.0377(13) Uani 1 1 d . . .
C2 C -0.1736(3) 0.1158(3) -0.1174(3) 0.0416(13) Uani 1 1 d . . .
C3 C -0.0994(4) 0.1603(3) -0.1394(3) 0.0436(13) Uani 1 1 d . . .
H3 H -0.0345 0.1571 -0.1263 0.052 Uiso 1 1 calc R . .
C4 C -0.1191(4) 0.2102(3) -0.1806(3) 0.0500(15) Uani 1 1 d . . .
C5 C -0.2153(4) 0.2138(3) -0.1979(3) 0.0553(16) Uani 1 1 d . . .
C6 C -0.2920(4) 0.1748(3) -0.1726(3) 0.0559(16) Uani 1 1 d . . .
C7 C -0.2700(4) 0.1236(3) -0.1328(3) 0.0462(14) Uani 1 1 d . . .
H7 H -0.3206 0.0943 -0.1163 0.055 Uiso 1 1 calc R . .
C8 C -0.3973(4) 0.1945(3) -0.1836(3) 0.0653(19) Uani 1 1 d . . .
H8A H -0.4074 0.1896 -0.2282 0.078 Uiso 1 1 calc R . .
H8B H -0.4418 0.1518 -0.1714 0.078 Uiso 1 1 calc R . .
C9 C -0.4206(3) 0.2852(3) -0.1462(3) 0.0537(16) Uani 1 1 d . . .
C10 C -0.4462(3) 0.3488(3) -0.1757(3) 0.0445(14) Uani 1 1 d . . .
C11 C -0.4555(3) 0.4357(3) -0.1413(3) 0.0430(13) Uani 1 1 d . . .
C12 C -0.4438(4) 0.4547(4) -0.0774(3) 0.0609(17) Uani 1 1 d . . .
H12 H -0.4495 0.5125 -0.0535 0.073 Uiso 1 1 calc R . .
C13 C -0.4238(5) 0.3907(5) -0.0473(3) 0.075(2) Uani 1 1 d . . .
H13 H -0.4192 0.4043 -0.0035 0.090 Uiso 1 1 calc R . .
C14 C -0.4109(4) 0.3071(4) -0.0827(3) 0.0651(18) Uani 1 1 d . . .
H14 H -0.3949 0.2639 -0.0627 0.078 Uiso 1 1 calc R . .
C15 C -0.4715(4) 0.5081(3) -0.1713(3) 0.0482(14) Uani 1 1 d . . .
H15A H -0.5330 0.5360 -0.1560 0.058 Uiso 1 1 calc R . .
H15B H -0.4773 0.4844 -0.2167 0.058 Uiso 1 1 calc R . .
C16 C -0.3884(4) 0.5747(3) -0.1572(3) 0.0473(14) Uani 1 1 d . . .
C17 C -0.2981(4) 0.5558(3) -0.1859(3) 0.0491(14) Uani 1 1 d . . .
C18 C -0.2168(4) 0.6100(3) -0.1676(3) 0.0472(14) Uani 1 1 d . . .
C19 C -0.2275(4) 0.6870(3) -0.1222(3) 0.0471(14) Uani 1 1 d . . .
H19 H -0.1724 0.7249 -0.1098 0.057 Uiso 1 1 calc R . .
C20 C -0.3169(4) 0.7093(3) -0.0948(2) 0.0442(13) Uani 1 1 d . . .
C21 C -0.3965(4) 0.6515(3) -0.1123(3) 0.0477(14) Uani 1 1 d . . .
H21 H -0.4576 0.6653 -0.0930 0.057 Uiso 1 1 calc R . .
C22 C -0.3308(4) 0.7936(3) -0.0479(3) 0.0430(13) Uani 1 1 d . . .
C23 C -0.1153(4) 0.5795(3) -0.1888(3) 0.0507(15) Uani 1 1 d . . .
H23A H -0.1143 0.5571 -0.2344 0.061 Uiso 1 1 calc R . .
H23B H -0.0673 0.6285 -0.1770 0.061 Uiso 1 1 calc R . .
C24 C -0.0894(3) 0.5093(3) -0.1586(2) 0.0411(13) Uani 1 1 d . . .
C25 C -0.0671(3) 0.4265(3) -0.1919(3) 0.0425(13) Uani 1 1 d . . .
C26 C -0.0540(4) 0.3602(3) -0.1635(3) 0.0448(13) Uani 1 1 d . . .
C27 C -0.0597(5) 0.3792(4) -0.1003(3) 0.0685(18) Uani 1 1 d . . .
H27 H -0.0519 0.3345 -0.0800 0.082 Uiso 1 1 calc R . .
C28 C -0.0766(5) 0.4614(4) -0.0655(3) 0.076(2) Uani 1 1 d . . .
H28 H -0.0768 0.4741 -0.0215 0.091 Uiso 1 1 calc R . .
C29 C -0.0935(4) 0.5264(4) -0.0956(3) 0.0641(18) Uani 1 1 d . . .
H29 H -0.1078 0.5827 -0.0719 0.077 Uiso 1 1 calc R . .
C30 C -0.0406(4) 0.2665(3) -0.1998(3) 0.0538(15) Uani 1 1 d . . .
H30A H -0.0451 0.2614 -0.2448 0.065 Uiso 1 1 calc R . .
H30B H 0.0243 0.2479 -0.1910 0.065 Uiso 1 1 calc R . .
C31 C -0.2295(12) 0.1996(8) -0.3040(4) 0.251(7) Uani 1 1 d DU . .
H31A H -0.1624 0.1989 -0.3203 0.301 Uiso 1 1 calc R . .
H31B H -0.2506 0.1403 -0.3029 0.301 Uiso 1 1 calc R . .
C32 C -0.2988(14) 0.2360(11) -0.3430(4) 0.284(8) Uani 1 1 d DU . .
H32A H -0.2738 0.2923 -0.3483 0.341 Uiso 1 1 calc R . .
H32B H -0.3642 0.2431 -0.3241 0.341 Uiso 1 1 calc R . .
C33 C -0.3016(14) 0.1674(11) -0.4049(5) 0.300(13) Uani 1 1 d D . .
H33A H -0.3554 0.1780 -0.4302 0.449 Uiso 1 1 calc R . .
H33B H -0.3111 0.1101 -0.3975 0.449 Uiso 1 1 calc R . .
H33C H -0.2401 0.1703 -0.4269 0.449 Uiso 1 1 calc R . .
C34 C -0.5621(6) 0.3127(6) -0.2523(3) 0.127(4) Uani 1 1 d D . .
H34A H -0.5996 0.3604 -0.2268 0.152 Uiso 0.60 1 calc PR A 1
H34B H -0.5845 0.2586 -0.2420 0.152 Uiso 0.60 1 calc PR A 1
H34C H -0.5705 0.2977 -0.2978 0.152 Uiso 0.40 1 calc PR A 2
H34D H -0.5974 0.3660 -0.2346 0.152 Uiso 0.40 1 calc PR A 2
C35 C -0.5814(6) 0.3049(11) -0.3202(4) 0.121(5) Uiso 0.60 1 d PD B 1
H35A H -0.5443 0.2578 -0.3469 0.145 Uiso 0.60 1 calc PR B 1
H35B H -0.5640 0.3596 -0.3312 0.145 Uiso 0.60 1 calc PR B 1
C36 C -0.6920(6) 0.2842(9) -0.3266(5) 0.102(4) Uiso 0.60 1 d PD B 1
H36A H -0.7112 0.2745 -0.3701 0.152 Uiso 0.60 1 calc PR B 1
H36B H -0.7270 0.3328 -0.3012 0.152 Uiso 0.60 1 calc PR B 1
H36C H -0.7078 0.2322 -0.3126 0.152 Uiso 0.60 1 calc PR B 1
C37 C -0.2733(6) 0.4938(6) -0.2913(4) 0.142(4) Uani 1 1 d DU . .
H37A H -0.2189 0.4587 -0.3115 0.170 Uiso 1 1 calc R . .
H37B H -0.2551 0.5553 -0.2872 0.170 Uiso 1 1 calc R . .
C38 C -0.3634(6) 0.4693(8) -0.3307(3) 0.174(4) Uani 1 1 d DU . .
H38A H -0.4160 0.5095 -0.3150 0.209 Uiso 1 1 calc R . .
H38B H -0.3869 0.4097 -0.3322 0.209 Uiso 1 1 calc R . .
C39 C -0.3277(9) 0.4769(9) -0.3955(3) 0.174(5) Uani 1 1 d DU . .
H39A H -0.3811 0.4600 -0.4254 0.261 Uiso 1 1 calc R . .
H39B H -0.2734 0.4387 -0.4090 0.261 Uiso 1 1 calc R . .
H39C H -0.3061 0.5367 -0.3929 0.261 Uiso 1 1 calc R . .
C40 C 0.0344(5) 0.4217(4) -0.2790(2) 0.0662(18) Uani 1 1 d D D .
H40A H 0.0810 0.3878 -0.2624 0.079 Uiso 1 1 calc R . .
H40B H 0.0546 0.4835 -0.2644 0.079 Uiso 1 1 calc R . .
C41 C 0.0363(6) 0.3945(5) -0.3492(2) 0.098(3) Uani 1 1 d D . .
H41A H 0.0964 0.4169 -0.3652 0.118 Uiso 0.55 1 calc PR C 1
H41B H -0.0207 0.4157 -0.3668 0.118 Uiso 0.55 1 calc PR C 1
H41C H -0.0079 0.3436 -0.3653 0.118 Uiso 0.45 1 calc PR C 2
H41D H 0.1029 0.3800 -0.3644 0.118 Uiso 0.45 1 calc PR C 2
C42 C 0.0333(12) 0.2953(5) -0.3652(5) 0.123(6) Uani 0.55 1 d PD D 1
H42A H 0.0323 0.2722 -0.4103 0.184 Uiso 0.55 1 calc PR D 1
H42B H -0.0253 0.2746 -0.3474 0.184 Uiso 0.55 1 calc PR D 1
H42C H 0.0910 0.2758 -0.3481 0.184 Uiso 0.55 1 calc PR D 1
C43 C -0.3956(4) -0.0490(3) 0.1199(2) 0.0448(13) Uani 1 1 d D . .
C44 C -0.3891(4) -0.0301(3) 0.1895(2) 0.0469(14) Uani 1 1 d D . .
C45 C -0.2930(4) -0.0313(3) 0.2192(3) 0.0594(16) Uani 1 1 d D . .
H45 H -0.2359 -0.0435 0.1949 0.071 Uiso 1 1 calc R . .
C46 C -0.2890(5) -0.0144(4) 0.2818(3) 0.0622(17) Uani 1 1 d . . .
C47 C -0.3726(5) 0.0061(3) 0.3172(3) 0.0612(17) Uani 1 1 d . . .
C48 C -0.4624(5) 0.0114(3) 0.2901(3) 0.0562(16) Uani 1 1 d . . .
C49 C -0.4680(4) -0.0087(3) 0.2261(3) 0.0496(14) Uani 1 1 d . . .
H49 H -0.5294 -0.0075 0.2072 0.059 Uiso 1 1 calc R . .
C50 C -0.5527(5) 0.0451(4) 0.3279(3) 0.071(2) Uani 1 1 d . . .
H50A H -0.6021 -0.0025 0.3246 0.085 Uiso 1 1 calc R . .
H50B H -0.5351 0.0682 0.3721 0.085 Uiso 1 1 calc R . .
C51 C -0.5934(5) 0.1154(4) 0.3029(3) 0.0625(18) Uani 1 1 d . . .
C52 C -0.6739(5) 0.1004(4) 0.2627(4) 0.077(2) Uani 1 1 d . . .
H52 H -0.7119 0.0482 0.2568 0.092 Uiso 1 1 calc R . .
C53 C -0.6983(5) 0.1603(5) 0.2319(4) 0.082(2) Uani 1 1 d . . .
H53 H -0.7544 0.1509 0.2061 0.098 Uiso 1 1 calc R . .
C54 C -0.6396(5) 0.2357(4) 0.2387(3) 0.0684(19) Uani 1 1 d . . .
H54 H -0.6556 0.2761 0.2162 0.082 Uiso 1 1 calc R . .
C55 C -0.5597(4) 0.2528(3) 0.2770(3) 0.0580(17) Uani 1 1 d . . .
C56 C -0.5392(5) 0.1937(4) 0.3112(3) 0.0604(17) Uani 1 1 d . . .
C57 C -0.4882(4) 0.3273(3) 0.2766(3) 0.0584(16) Uani 1 1 d . . .
H57A H -0.4716 0.3586 0.3198 0.070 Uiso 1 1 calc R . .
H57B H -0.5190 0.3682 0.2568 0.070 Uiso 1 1 calc R . .
C59 C -0.3044(4) 0.3093(3) 0.2684(3) 0.0529(15) Uani 1 1 d D . .
C60 C -0.2215(4) 0.2716(3) 0.2389(3) 0.0524(15) Uani 1 1 d . . .
C61 C -0.2314(4) 0.2215(3) 0.1793(3) 0.0503(15) Uani 1 1 d . . .
H61 H -0.1760 0.1943 0.1586 0.060 Uiso 1 1 calc R . .
C62 C -0.3191(4) 0.2094(3) 0.1488(3) 0.0444(14) Uani 1 1 d . . .
C63 C -0.4018(4) 0.2457(3) 0.1813(3) 0.0478(14) Uani 1 1 d . . .
H63 H -0.4634 0.2359 0.1613 0.057 Uiso 1 1 calc R . .
C64 C -0.3953(4) 0.2951(3) 0.2415(3) 0.0494(14) Uani 1 1 d . . .
C65 C -0.3291(4) 0.1555(3) 0.0834(2) 0.0449(14) Uani 1 1 d . . .
C66 C -0.1226(4) 0.2788(4) 0.2711(3) 0.0640(18) Uani 1 1 d . . .
H66A H -0.0754 0.3112 0.2512 0.077 Uiso 1 1 calc R . .
H66B H -0.1288 0.3108 0.3151 0.077 Uiso 1 1 calc R . .
C67 C -0.0862(5) 0.1902(4) 0.2671(3) 0.0619(17) Uani 1 1 d . . .
C68 C -0.0127(5) 0.1550(4) 0.2266(3) 0.0728(19) Uani 1 1 d . . .
H68 H 0.0230 0.1907 0.2057 0.087 Uiso 1 1 calc R . .
C69 C 0.0096(6) 0.0696(5) 0.2161(4) 0.084(2) Uani 1 1 d . . .
H69 H 0.0615 0.0474 0.1892 0.101 Uiso 1 1 calc R . .
C70 C -0.0435(6) 0.0164(5) 0.2448(3) 0.081(2) Uani 1 1 d . . .
H70 H -0.0293 -0.0430 0.2369 0.097 Uiso 1 1 calc R . .
C71 C -0.1175(5) 0.0493(4) 0.2852(3) 0.0695(18) Uani 1 1 d . . .
C72 C -0.1349(4) 0.1370(4) 0.2978(3) 0.0621(17) Uani 1 1 d . . .
C73 C -0.1874(6) -0.0101(4) 0.3110(3) 0.080(2) Uani 1 1 d . . .
H73A H -0.1616 -0.0688 0.3020 0.096 Uiso 1 1 calc R . .
H73B H -0.1922 0.0122 0.3565 0.096 Uiso 1 1 calc R . .
C74 C -0.3765(10) -0.0448(7) 0.4067(3) 0.150(4) Uani 1 1 d DU . .
H74A H -0.3352 -0.0922 0.3847 0.180 Uiso 1 1 calc R . .
H74B H -0.4451 -0.0663 0.4030 0.180 Uiso 1 1 calc R . .
C75 C -0.3466(11) -0.0145(6) 0.4759(3) 0.178(4) Uani 1 1 d DU . .
H75A H -0.2774 0.0054 0.4806 0.214 Uiso 1 1 calc R . .
H75B H -0.3876 0.0325 0.4989 0.214 Uiso 1 1 calc R . .
C76 C -0.3641(15) -0.0963(8) 0.4979(5) 0.277(8) Uani 1 1 d DU . .
H76A H -0.3447 -0.0851 0.5414 0.415 Uiso 1 1 calc R . .
H76B H -0.3255 -0.1427 0.4728 0.415 Uiso 1 1 calc R . .
H76C H -0.4332 -0.1138 0.4937 0.415 Uiso 1 1 calc R . .
C77 C -0.1910(9) 0.1781(6) 0.4059(5) 0.179(6) Uani 1 1 d D . .
H77A H -0.1432 0.1359 0.4110 0.214 Uiso 1 1 calc R . .
H77B H -0.2518 0.1681 0.4273 0.214 Uiso 1 1 calc R . .
C78 C -0.1511(12) 0.2695(7) 0.4316(4) 0.218(7) Uani 1 1 d D . .
H78A H -0.1950 0.3119 0.4221 0.262 Uiso 1 1 calc R . .
H78B H -0.0859 0.2777 0.4145 0.262 Uiso 1 1 calc R . .
C79 C -0.1460(13) 0.2783(9) 0.5021(3) 0.251(10) Uani 1 1 d D . .
H79A H -0.1218 0.3366 0.5233 0.376 Uiso 1 1 calc R . .
H79B H -0.1019 0.2359 0.5101 0.376 Uiso 1 1 calc R . .
H79C H -0.2110 0.2680 0.5175 0.376 Uiso 1 1 calc R . .
C80 C -0.4869(14) 0.2660(9) 0.4081(4) 0.222(6) Uani 1 1 d DU . .
H80A H -0.5576 0.2753 0.4088 0.267 Uiso 1 1 calc R . .
H80B H -0.4522 0.3226 0.4130 0.267 Uiso 1 1 calc R . .
C81 C -0.4605(14) 0.2284(8) 0.4606(3) 0.232(6) Uani 1 1 d DU . .
H81A H -0.3896 0.2207 0.4616 0.278 Uiso 1 1 calc R . .
H81B H -0.4948 0.1718 0.4567 0.278 Uiso 1 1 calc R . .
C82 C -0.4934(12) 0.2948(9) 0.5192(4) 0.226(7) Uani 1 1 d DU . .
H82A H -0.4745 0.2765 0.5559 0.340 Uiso 1 1 calc R . .
H82B H -0.5642 0.2989 0.5184 0.340 Uiso 1 1 calc R . .
H82C H -0.4624 0.3513 0.5206 0.340 Uiso 1 1 calc R . .
C83 C -0.2864(6) 0.4530(3) 0.3318(3) 0.097(3) Uani 1 1 d DU . .
H83A H -0.3444 0.4711 0.3131 0.117 Uiso 1 1 calc R . .
H83B H -0.2283 0.4646 0.3084 0.117 Uiso 1 1 calc R . .
C84 C -0.2767(6) 0.5032(4) 0.4001(3) 0.120(3) Uani 1 1 d DU . .
H84A H -0.2279 0.4774 0.4214 0.144 Uiso 1 1 calc R . .
H84B H -0.2569 0.5643 0.4036 0.144 Uiso 1 1 calc R . .
C85 C -0.3769(8) 0.4967(7) 0.4278(4) 0.177(5) Uani 1 1 d DU . .
H85A H -0.3755 0.5275 0.4718 0.266 Uiso 1 1 calc R . .
H85B H -0.3956 0.4358 0.4235 0.266 Uiso 1 1 calc R . .
H85C H -0.4242 0.5225 0.4062 0.266 Uiso 1 1 calc R . .
C86 C -0.0914(5) 0.2674(4) 0.0549(3) 0.0664(19) Uani 1 1 d . . .
H86 H -0.0954 0.2238 0.0170 0.080 Uiso 1 1 calc R . .
C87 C -0.1565(5) 0.3964(4) 0.1214(3) 0.076(2) Uani 1 1 d . . .
H87A H -0.2097 0.4344 0.1192 0.114 Uiso 1 1 calc R . .
H87B H -0.0945 0.4296 0.1259 0.114 Uiso 1 1 calc R . .
H87C H -0.1663 0.3721 0.1571 0.114 Uiso 1 1 calc R . .
C88 C -0.2325(6) 0.3217(5) 0.0219(4) 0.091(2) Uani 1 1 d . . .
H88A H -0.2735 0.3716 0.0359 0.136 Uiso 1 1 calc R . .
H88B H -0.2718 0.2685 0.0190 0.136 Uiso 1 1 calc R . .
H88C H -0.2054 0.3212 -0.0189 0.136 Uiso 1 1 calc R . .
C89 C -0.1727(12) 0.7681(10) 0.0626(8) 0.078(4) Uiso 0.50 1 d P E 3
H89 H -0.1535 0.7537 0.0204 0.094 Uiso 0.60 1 calc PR E 3
C90 C -0.2714(15) 0.6334(11) 0.0404(8) 0.109(6) Uiso 0.50 1 d P E 3
H90A H -0.3145 0.6046 0.0646 0.163 Uiso 0.60 1 calc PR E 3
H90B H -0.2173 0.5963 0.0241 0.163 Uiso 0.60 1 calc PR E 3
H90C H -0.3079 0.6444 0.0059 0.163 Uiso 0.60 1 calc PR E 3
C91 C -0.2655(15) 0.7325(12) 0.1419(9) 0.120(6) Uiso 0.50 1 d P E 3
H91A H -0.3102 0.6870 0.1489 0.181 Uiso 0.60 1 calc PR E 3
H91B H -0.2984 0.7875 0.1515 0.181 Uiso 0.60 1 calc PR E 3
H91C H -0.2083 0.7377 0.1686 0.181 Uiso 0.60 1 calc PR E 3
C35A C -0.6060(9) 0.2402(13) -0.2275(13) 0.150 Uiso 0.40 1 d PD B 2
H35C H -0.5914 0.2496 -0.1829 0.180 Uiso 0.40 1 calc PR B 2
H35D H -0.5818 0.1836 -0.2504 0.180 Uiso 0.40 1 calc PR B 2
C36A C -0.7164(8) 0.2458(19) -0.2385(17) 0.205 Uiso 0.40 1 d PD B 2
H36D H -0.7526 0.2043 -0.2207 0.307 Uiso 0.40 1 calc PR B 2
H36E H -0.7293 0.2325 -0.2831 0.307 Uiso 0.40 1 calc PR B 2
H36F H -0.7370 0.3043 -0.2188 0.307 Uiso 0.40 1 calc PR B 2
C42A C 0.0022(13) 0.4728(9) -0.3693(5) 0.113(7) Uani 0.45 1 d PD D 2
H42D H 0.0001 0.4593 -0.4146 0.169 Uiso 0.45 1 calc PR D 2
H42E H 0.0475 0.5221 -0.3535 0.169 Uiso 0.45 1 calc PR D 2
H42F H -0.0628 0.4872 -0.3526 0.169 Uiso 0.45 1 calc PR D 2
C89A C -0.2185(10) 0.7927(8) 0.0809(5) 0.053(3) Uiso 0.50 1 d P E 1
H89A H -0.2719 0.8245 0.0734 0.063 Uiso 0.40 1 calc PR E 1
C90A C -0.1614(15) 0.6492(12) 0.0718(9) 0.118(6) Uiso 0.50 1 d P E 1
H90D H -0.1913 0.5924 0.0708 0.177 Uiso 0.40 1 calc PR E 1
H90E H -0.1167 0.6669 0.1071 0.177 Uiso 0.40 1 calc PR E 1
H90F H -0.1254 0.6459 0.0333 0.177 Uiso 0.40 1 calc PR E 1
C91A C -0.3350(10) 0.6721(8) 0.0639(6) 0.069(3) Uiso 0.50 1 d P E 1
H91D H -0.3349 0.6106 0.0629 0.103 Uiso 0.40 1 calc PR E 1
H91E H -0.3558 0.6784 0.0235 0.103 Uiso 0.40 1 calc PR E 1
H91F H -0.3799 0.7015 0.0959 0.103 Uiso 0.40 1 calc PR E 1

loop_
_atom_site_aniso_label
_atom_site_aniso_U_11
_atom_site_aniso_U_22
_atom_site_aniso_U_33
_atom_site_aniso_U_23
_atom_site_aniso_U_13
_atom_site_aniso_U_12
Co1 0.0216(5) 0.0235(4) 0.0634(7) 0.0051(4) 0.0051(4) 0.0008(3)
Co2 0.0217(3) 0.0262(3) 0.0538(4) -0.0028(3) 0.0057(3) -0.0037(2)
Co3 0.0227(3) 0.0270(3) 0.0560(5) -0.0062(3) 0.0056(3) -0.0057(2)
O1 0.035(2) 0.0353(17) 0.060(2) 0.0011(16) 0.0040(17) 0.0028(14)
O2 0.0216(17) 0.0390(17) 0.057(2) 0.0082(15) 0.0005(15) -0.0014(13)
O3 0.0192(16) 0.0257(15) 0.057(2) 0.0015(14) 0.0054(15) -0.0039(12)
O4 0.0239(18) 0.0309(17) 0.073(3) 0.0095(16) -0.0016(17) -0.0008(13)
O5 0.0274(18) 0.0285(16) 0.056(2) 0.0043(15) 0.0053(15) -0.0060(13)
O6 0.031(2) 0.0264(16) 0.081(3) -0.0018(16) 0.0097(18) -0.0031(13)
O7 0.0278(18) 0.0240(16) 0.073(2) -0.0038(16) 0.0109(17) -0.0049(13)
O8 0.056(3) 0.064(3) 0.127(4) 0.038(3) -0.021(3) -0.008(2)
O9 0.048(2) 0.043(2) 0.083(3) -0.009(2) -0.033(2) 0.0055(17)
O10 0.061(3) 0.0330(19) 0.064(3) -0.0106(18) 0.001(2) 0.0041(16)
O11 0.042(2) 0.0400(18) 0.052(2) 0.0062(16) 0.0060(17) 0.0060(15)
O12 0.0284(19) 0.061(2) 0.052(2) 0.0130(18) 0.0028(17) -0.0087(16)
O13 0.0286(19) 0.0385(18) 0.053(2) -0.0018(16) 0.0059(16) -0.0073(14)
O14 0.039(2) 0.042(2) 0.076(3) -0.0215(19) -0.011(2) 0.0030(16)
O15 0.0296(18) 0.0308(17) 0.061(2) -0.0141(16) 0.0037(16) -0.0028(14)
O16 0.110(4) 0.067(3) 0.054(3) 0.008(2) 0.003(3) -0.002(2)
O17 0.067(3) 0.075(3) 0.077(3) -0.010(2) 0.003(2) -0.003(2)
O18 0.072(3) 0.048(2) 0.067(3) -0.015(2) 0.006(2) -0.0004(19)
O19 0.104(4) 0.057(3) 0.064(3) 0.001(2) -0.003(3) -0.006(2)
O20 0.050(3) 0.031(2) 0.122(4) -0.015(2) -0.001(3) 0.0018(17)
O21 0.039(2) 0.074(3) 0.128(4) 0.046(3) -0.012(2) -0.010(2)
N1 0.055(3) 0.044(3) 0.097(4) 0.003(3) -0.010(3) -0.003(2)
N2 0.045(3) 0.054(3) 0.096(4) 0.025(3) 0.004(3) 0.002(2)
C1 0.031(3) 0.018(2) 0.057(3) -0.003(2) 0.015(2) 0.0038(19)
C2 0.029(3) 0.017(2) 0.070(4) -0.003(2) 0.005(2) 0.0045(18)
C3 0.030(3) 0.030(2) 0.066(4) 0.004(3) 0.002(3) 0.005(2)
C4 0.035(3) 0.029(3) 0.083(4) 0.011(3) 0.003(3) 0.000(2)
C5 0.052(4) 0.022(2) 0.089(5) 0.009(3) -0.009(3) 0.000(2)
C6 0.034(3) 0.028(3) 0.096(5) -0.001(3) -0.007(3) 0.000(2)
C7 0.034(3) 0.022(2) 0.077(4) 0.003(3) -0.002(3) -0.002(2)
C8 0.036(3) 0.031(3) 0.130(6) 0.020(3) -0.025(3) -0.006(2)
C9 0.018(3) 0.033(3) 0.110(5) 0.020(3) 0.000(3) -0.002(2)
C10 0.022(3) 0.030(3) 0.076(4) 0.004(3) -0.007(3) -0.0095(19)
C11 0.025(3) 0.032(3) 0.069(4) 0.006(2) -0.006(2) -0.0002(19)
C12 0.047(4) 0.051(3) 0.078(5) 0.004(3) 0.007(3) 0.013(3)
C13 0.075(5) 0.087(5) 0.070(4) 0.027(4) 0.019(4) 0.038(4)
C14 0.052(4) 0.066(4) 0.085(5) 0.033(4) 0.018(4) 0.019(3)
C15 0.035(3) 0.029(2) 0.076(4) 0.005(3) -0.013(3) -0.001(2)
C16 0.040(3) 0.027(2) 0.070(4) 0.004(2) -0.004(3) -0.004(2)
C17 0.051(3) 0.025(2) 0.064(4) -0.003(2) 0.001(3) 0.004(2)
C18 0.043(3) 0.031(3) 0.062(4) 0.001(2) 0.010(3) 0.001(2)
C19 0.032(3) 0.028(2) 0.074(4) 0.001(2) 0.004(3) -0.007(2)
C20 0.043(3) 0.022(2) 0.061(3) 0.000(2) 0.009(3) -0.001(2)
C21 0.033(3) 0.033(3) 0.072(4) 0.005(3) 0.006(3) -0.001(2)
C22 0.032(3) 0.032(3) 0.062(4) 0.008(2) 0.001(3) -0.003(2)
C23 0.048(3) 0.032(3) 0.062(4) -0.004(2) 0.017(3) -0.005(2)
C24 0.032(3) 0.038(3) 0.048(3) 0.003(2) 0.006(2) -0.011(2)
C25 0.028(3) 0.040(3) 0.056(3) 0.007(3) 0.005(2) -0.007(2)
C26 0.035(3) 0.040(3) 0.060(4) 0.014(3) -0.001(3) -0.007(2)
C27 0.082(5) 0.053(4) 0.073(5) 0.022(3) -0.012(4) -0.020(3)
C28 0.092(5) 0.079(5) 0.050(4) 0.009(4) 0.000(4) -0.035(4)
C29 0.060(4) 0.052(3) 0.068(4) -0.004(3) 0.011(3) -0.019(3)
C30 0.045(3) 0.045(3) 0.074(4) 0.020(3) 0.007(3) 0.006(2)
C31 0.35(2) 0.262(15) 0.207(14) 0.164(11) 0.022(13) 0.103(14)
C32 0.35(2) 0.289(16) 0.240(15) 0.108(12) 0.053(14) 0.114(14)
C33 0.35(3) 0.32(2) 0.169(15) -0.031(15) -0.005(16) -0.12(2)
C34 0.086(6) 0.162(9) 0.117(7) 0.014(6) -0.039(5) -0.052(6)
C37 0.129(8) 0.099(6) 0.160(9) -0.038(6) -0.014(7) 0.011(6)
C38 0.167(9) 0.138(7) 0.194(9) -0.002(7) 0.023(8) 0.007(7)
C39 0.180(11) 0.215(11) 0.112(8) 0.024(8) 0.002(8) -0.040(9)
C40 0.061(4) 0.063(4) 0.066(4) 0.003(3) 0.019(3) -0.004(3)
C41 0.102(7) 0.092(6) 0.086(6) -0.001(5) 0.034(5) 0.003(5)
C42 0.108(13) 0.177(17) 0.064(9) -0.009(10) 0.022(9) 0.043(12)
C43 0.034(3) 0.035(3) 0.059(4) 0.000(2) 0.007(3) -0.003(2)
C44 0.045(3) 0.036(3) 0.056(4) 0.007(2) 0.003(3) -0.011(2)
C45 0.060(4) 0.044(3) 0.065(4) -0.002(3) 0.002(3) -0.007(3)
C46 0.070(4) 0.048(3) 0.060(4) -0.001(3) -0.003(3) 0.000(3)
C47 0.081(5) 0.038(3) 0.059(4) 0.003(3) 0.005(4) -0.008(3)
C48 0.063(4) 0.039(3) 0.062(4) 0.006(3) 0.011(3) -0.011(3)
C49 0.047(3) 0.036(3) 0.061(4) 0.006(3) 0.009(3) -0.009(2)
C50 0.084(5) 0.050(3) 0.066(4) -0.004(3) 0.028(4) -0.014(3)
C51 0.067(5) 0.047(3) 0.070(4) 0.009(3) 0.033(4) 0.004(3)
C52 0.060(5) 0.055(4) 0.108(6) 0.008(4) 0.035(4) -0.006(3)
C53 0.043(4) 0.077(5) 0.120(6) 0.018(5) 0.015(4) -0.001(3)
C54 0.052(4) 0.057(4) 0.094(5) 0.014(3) 0.023(4) 0.013(3)
C55 0.051(4) 0.043(3) 0.070(4) -0.003(3) 0.024(3) 0.010(3)
C56 0.058(4) 0.053(4) 0.060(4) -0.005(3) 0.013(3) 0.004(3)
C57 0.057(4) 0.039(3) 0.071(4) -0.001(3) 0.017(3) 0.007(2)
C59 0.059(4) 0.031(3) 0.057(4) -0.008(2) 0.012(3) -0.004(2)
C60 0.045(3) 0.039(3) 0.061(4) -0.008(3) -0.003(3) -0.008(2)
C61 0.036(3) 0.035(3) 0.067(4) -0.009(3) 0.006(3) -0.005(2)
C62 0.035(3) 0.025(2) 0.063(4) -0.005(2) 0.002(3) -0.007(2)
C63 0.037(3) 0.032(3) 0.067(4) 0.000(3) 0.005(3) -0.001(2)
C64 0.049(3) 0.025(2) 0.066(4) -0.002(2) 0.010(3) 0.000(2)
C65 0.044(3) 0.023(2) 0.056(3) -0.009(2) 0.004(3) -0.005(2)
C66 0.046(4) 0.062(4) 0.067(4) -0.014(3) -0.009(3) -0.009(3)
C67 0.054(4) 0.057(4) 0.063(4) -0.006(3) -0.009(3) -0.006(3)
C68 0.058(4) 0.075(4) 0.074(5) -0.002(4) -0.001(4) 0.000(3)
C69 0.069(5) 0.086(5) 0.085(5) -0.004(4) -0.001(4) 0.022(4)
C70 0.073(5) 0.068(4) 0.086(5) -0.012(4) -0.012(4) 0.017(4)
C71 0.067(4) 0.063(4) 0.068(4) -0.001(3) -0.016(4) -0.004(3)
C72 0.052(4) 0.063(4) 0.056(4) -0.013(3) -0.009(3) 0.003(3)
C73 0.093(6) 0.064(4) 0.072(5) -0.006(3) -0.020(4) 0.018(4)
C74 0.256(12) 0.130(7) 0.069(5) 0.032(5) 0.021(7) 0.025(7)
C75 0.291(12) 0.162(8) 0.093(6) 0.051(6) 0.033(7) 0.021(8)
C76 0.369(19) 0.309(17) 0.158(12) 0.069(12) 0.057(13) 0.040(16)
C77 0.156(11) 0.181(12) 0.145(11) -0.057(9) 0.039(9) 0.021(9)
C78 0.26(2) 0.185(14) 0.176(14) -0.008(11) -0.017(13) -0.030(13)
C79 0.35(2) 0.293(19) 0.061(7) -0.033(9) -0.001(10) -0.095(17)
C80 0.285(14) 0.204(12) 0.141(10) -0.031(9) -0.044(11) 0.053(10)
C81 0.297(14) 0.211(11) 0.152(10) -0.024(9) 0.002(11) 0.050(10)
C82 0.283(16) 0.203(12) 0.143(10) -0.041(9) 0.013(11) -0.021(12)
C83 0.126(6) 0.045(4) 0.094(5) -0.026(3) 0.029(5) -0.028(4)
C84 0.153(7) 0.061(4) 0.116(6) -0.027(4) 0.048(5) -0.021(4)
C85 0.240(13) 0.114(8) 0.144(9) -0.028(7) 0.021(9) -0.003(8)
C86 0.051(4) 0.037(3) 0.097(5) -0.007(3) -0.003(4) -0.005(3)
C87 0.060(4) 0.039(3) 0.116(6) -0.004(3) -0.005(4) 0.001(3)
C88 0.078(5) 0.077(5) 0.107(6) 0.007(4) -0.020(5) -0.008(4)
C42A 0.101(15) 0.107(14) 0.108(15) -0.011(12) 0.041(12) -0.012(11)

loop_
_atom_type_symbol
_atom_type_description
_atom_type_scat_dispersion_real
_atom_type_scat_dispersion_imag
_atom_type_scat_source
C C 0.0033 0.0016 'International Tables Vol C Tables 4.2.6.8 and 6.1.1.4'
H H 0.0000 0.0000 'International Tables Vol C Tables 4.2.6.8 and 6.1.1.4'
O O 0.0106 0.0060 'International Tables Vol C Tables 4.2.6.8 and 6.1.1.4'
Co Co 0.3494 0.9721 'International Tables Vol C Tables 4.2.6.8 and 6.1.1.4'
N N 0.0061 0.0033 'International Tables Vol C Tables 4.2.6.8 and 6.1.1.4'

loop_
_geom_angle_atom_site_label_1
_geom_angle_atom_site_label_2
_geom_angle_atom_site_label_3
_geom_angle
_geom_angle_site_symmetry_1
_geom_angle_site_symmetry_3
O4 Co1 O4 180.0 . 2
O4 Co1 O1 90.39(13) . .
O4 Co1 O1 89.61(13) 2 .
O4 Co1 O1 89.61(13) . 2
O4 Co1 O1 90.39(13) 2 2
O1 Co1 O1 180.0 . 2
O4 Co1 O2 93.57(13) . .
O4 Co1 O2 86.43(13) 2 .
O1 Co1 O2 94.72(12) . .
O1 Co1 O2 85.28(12) 2 .
O4 Co1 O2 86.43(13) . 2
O4 Co1 O2 93.57(13) 2 2
O1 Co1 O2 85.28(12) . 2
O1 Co1 O2 94.72(12) 2 2
O2 Co1 O2 180.0 . 2
O5 Co2 O3 89.04(13) . .
O5 Co2 O12 172.67(14) . .
O3 Co2 O12 98.26(13) . .
O5 Co2 O7 84.33(13) . 1_545
O3 Co2 O7 93.21(12) . 1_545
O12 Co2 O7 95.84(14) . 1_545
O5 Co2 O15 93.19(13) . .
O3 Co2 O15 97.52(12) . .
O12 Co2 O15 85.26(14) . .
O7 Co2 O15 168.95(13) 1_545 .
O5 Co2 O2 93.00(13) . .
O3 Co2 O2 175.67(11) . .
O12 Co2 O2 79.67(13) . .
O7 Co2 O2 90.79(12) 1_545 .
O15 Co2 O2 78.57(12) . .
O14 Co3 O13 137.14(15) 2_455 .
O14 Co3 O3 113.62(16) 2_455 .
O13 Co3 O3 107.94(13) . .
O14 Co3 O6 87.39(14) 2_455 1_545
O13 Co3 O6 98.51(15) . 1_545
O3 Co3 O6 95.94(12) . 1_545
O14 Co3 O3 91.54(13) 2_455 2_455
O13 Co3 O3 83.25(13) . 2_455
O3 Co3 O3 83.16(12) . 2_455
O6 Co3 O3 178.21(15) 1_545 2_455
Co1 O2 Co2 115.90(15) . .
Co3 O3 Co2 105.55(15) . .
Co3 O3 Co3 96.84(12) . 2_455
Co2 O3 Co3 126.58(14) . 2_455
C1 O4 Co1 128.6(3) . .
C1 O5 Co2 128.8(3) . .
C22 O6 Co3 131.1(3) . 1_565
C22 O7 Co2 124.9(3) . 1_565
C5 O8 C31 105.6(5) . .
C10 O9 C34 111.9(4) . .
C17 O10 C37 112.4(5) . .
C25 O11 C40 114.0(4) . .
C43 O12 Co2 138.6(4) . .
C43 O13 Co3 119.4(3) . .
C65 O14 Co3 143.3(3) . 2_455
C65 O15 Co2 124.6(3) . .
C47 O16 C74 115.0(5) . .
C72 O17 C77 115.8(6) . .
C59 O18 C83 112.5(4) . .
C56 O19 C80 109.2(8) . .
C89 O21 C89A 38.5(8) . .
C86 N1 C88 119.4(6) . .
C86 N1 C87 123.0(6) . .
C88 N1 C87 117.4(5) . .
C89A N2 C89 35.5(7) . .
C89A N2 C90 143.9(11) . .
C89 N2 C90 127.8(11) . .
C89A N2 C90A 124.2(11) . .
C89 N2 C90A 91.3(11) . .
C90 N2 C90A 72.1(11) . .
C89A N2 C91 90.4(10) . .
C89 N2 C91 115.1(11) . .
C90 N2 C91 117.1(12) . .
C90A N2 C91 106.9(12) . .
C89A N2 C91A 119.9(9) . .
C89 N2 C91A 141.5(10) . .
C90 N2 C91A 46.5(8) . .
C90A N2 C91A 114.1(10) . .
C91 N2 C91A 85.9(10) . .
O4 C1 O5 126.1(5) . .
O4 C1 C2 117.9(4) . .
O5 C1 C2 116.0(4) . .
C3 C2 C7 120.8(5) . .
C3 C2 C1 119.9(5) . .
C7 C2 C1 119.2(4) . .
C2 C3 C4 120.6(5) . .
C2 C3 H3 119.7 . .
C4 C3 H3 119.7 . .
C5 C4 C3 117.7(5) . .
C5 C4 C30 120.7(5) . .
C3 C4 C30 121.2(5) . .
C4 C5 O8 118.4(5) . .
C4 C5 C6 122.4(6) . .
O8 C5 C6 119.0(5) . .
C5 C6 C7 118.3(5) . .
C5 C6 C8 120.4(6) . .
C7 C6 C8 121.0(5) . .
C2 C7 C6 119.8(5) . .
C2 C7 H7 120.1 . .
C6 C7 H7 120.1 . .
C9 C8 C6 110.5(4) . .
C9 C8 H8A 109.5 . .
C6 C8 H8A 109.5 . .
C9 C8 H8B 109.5 . .
C6 C8 H8B 109.5 . .
H8A C8 H8B 108.1 . .
C14 C9 C10 119.0(5) . .
C14 C9 C8 119.8(6) . .
C10 C9 C8 121.1(6) . .
O9 C10 C9 120.8(5) . .
O9 C10 C11 118.5(5) . .
C9 C10 C11 120.7(6) . .
C12 C11 C10 117.8(5) . .
C12 C11 C15 119.2(5) . .
C10 C11 C15 122.9(5) . .
C11 C12 C13 121.7(5) . .
C11 C12 H12 119.1 . .
C13 C12 H12 119.1 . .
C14 C13 C12 118.8(7) . .
C14 C13 H13 120.6 . .
C12 C13 H13 120.6 . .
C9 C14 C13 121.7(6) . .
C9 C14 H14 119.2 . .
C13 C14 H14 119.2 . .
C11 C15 C16 111.0(4) . .
C11 C15 H15A 109.4 . .
C16 C15 H15A 109.4 . .
C11 C15 H15B 109.4 . .
C16 C15 H15B 109.4 . .
H15A C15 H15B 108.0 . .
C21 C16 C17 118.6(4) . .
C21 C16 C15 121.3(5) . .
C17 C16 C15 119.9(4) . .
O10 C17 C18 119.8(5) . .
O10 C17 C16 118.8(4) . .
C18 C17 C16 121.3(4) . .
C17 C18 C19 118.7(5) . .
C17 C18 C23 120.5(4) . .
C19 C18 C23 120.1(5) . .
C20 C19 C18 121.3(4) . .
C20 C19 H19 119.3 . .
C18 C19 H19 119.3 . .
C19 C20 C21 118.6(4) . .
C19 C20 C22 122.1(4) . .
C21 C20 C22 119.3(4) . .
C16 C21 C20 121.5(5) . .
C16 C21 H21 119.3 . .
C20 C21 H21 119.3 . .
O6 C22 O7 124.6(4) . .
O6 C22 C20 117.0(4) . .
O7 C22 C20 118.4(4) . .
C24 C23 C18 109.0(4) . .
C24 C23 H23A 109.9 . .
C18 C23 H23A 109.9 . .
C24 C23 H23B 109.9 . .
C18 C23 H23B 109.9 . .
H23A C23 H23B 108.3 . .
C29 C24 C25 118.3(5) . .
C29 C24 C23 118.4(5) . .
C25 C24 C23 123.2(5) . .
C24 C25 C26 122.2(5) . .
C24 C25 O11 119.0(5) . .
C26 C25 O11 118.7(4) . .
C27 C26 C25 118.0(5) . .
C27 C26 C30 118.9(5) . .
C25 C26 C30 123.0(5) . .
C26 C27 C28 121.5(6) . .
C26 C27 H27 119.3 . .
C28 C27 H27 119.3 . .
C27 C28 C29 119.3(6) . .
C27 C28 H28 120.4 . .
C29 C28 H28 120.4 . .
C24 C29 C28 120.6(5) . .
C24 C29 H29 119.7 . .
C28 C29 H29 119.7 . .
C4 C30 C26 108.6(4) . .
C4 C30 H30A 110.0 . .
C26 C30 H30A 110.0 . .
C4 C30 H30B 110.0 . .
C26 C30 H30B 110.0 . .
H30A C30 H30B 108.3 . .
C32 C31 O8 103.5(4) . .
C32 C31 H31A 111.1 . .
O8 C31 H31A 111.1 . .
C32 C31 H31B 111.1 . .
O8 C31 H31B 111.1 . .
H31A C31 H31B 109.0 . .
C31 C32 C33 103.2(5) . .
C31 C32 H32A 111.1 . .
C33 C32 H32A 111.1 . .
C31 C32 H32B 111.1 . .
C33 C32 H32B 111.1 . .
H32A C32 H32B 109.1 . .
C32 C33 H33A 109.5 . .
C32 C33 H33B 109.5 . .
H33A C33 H33B 109.5 . .
C32 C33 H33C 109.5 . .
H33A C33 H33C 109.5 . .
H33B C33 H33C 109.5 . .
O9 C34 C35A 112.4(6) . .
O9 C34 C35 111.4(5) . .
C35A C34 C35 115.3(13) . .
O9 C34 H34A 109.3 . .
C35A C34 H34A 98.1 . .
C35 C34 H34A 109.3 . .
O9 C34 H34B 109.3 . .
C35A C34 H34B 10.0 . .
C35 C34 H34B 109.3 . .
H34A C34 H34B 108.0 . .
O9 C34 H34C 109.1 . .
C35A C34 H34C 109.1 . .
C35 C34 H34C 9.6 . .
H34A C34 H34C 118.4 . .
H34B C34 H34C 102.2 . .
O9 C34 H34D 109.1 . .
C35A C34 H34D 109.1 . .
C35 C34 H34D 98.4 . .
H34A C34 H34D 12.6 . .
H34B C34 H34D 118.7 . .
H34C C34 H34D 107.9 . .
C34 C35 C36 103.3(4) . .
C34 C35 H35A 111.1 . .
C36 C35 H35A 111.1 . .
C34 C35 H35B 111.1 . .
C36 C35 H35B 111.1 . .
H35A C35 H35B 109.1 . .
C35 C36 H36A 109.5 . .
C35 C36 H36B 109.5 . .
H36A C36 H36B 109.5 . .
C35 C36 H36C 109.5 . .
H36A C36 H36C 109.5 . .
H36B C36 H36C 109.5 . .
O10 C37 C38 110.6(6) . .
O10 C37 H37A 109.5 . .
C38 C37 H37A 109.5 . .
O10 C37 H37B 109.5 . .
C38 C37 H37B 109.5 . .
H37A C37 H37B 108.1 . .
C37 C38 C39 102.9(4) . .
C37 C38 H38A 111.2 . .
C39 C38 H38A 111.2 . .
C37 C38 H38B 111.2 . .
C39 C38 H38B 111.2 . .
H38A C38 H38B 109.1 . .
C38 C39 H39A 109.5 . .
C38 C39 H39B 109.5 . .
H39A C39 H39B 109.5 . .
C38 C39 H39C 109.5 . .
H39A C39 H39C 109.5 . .
H39B C39 H39C 109.5 . .
O11 C40 C41 110.4(4) . .
O11 C40 H40A 109.6 . .
C41 C40 H40A 109.6 . .
O11 C40 H40B 109.6 . .
C41 C40 H40B 109.6 . .
H40A C40 H40B 108.1 . .
C40 C41 C42A 104.9(4) . .
C40 C41 C42 104.3(4) . .
C42A C41 C42 144.4(9) . .
C40 C41 H41A 110.9 . .
C42A C41 H41A 76.7 . .
C42 C41 H41A 110.9 . .
C40 C41 H41B 110.9 . .
C42A C41 H41B 38.4 . .
C42 C41 H41B 110.9 . .
H41A C41 H41B 108.9 . .
C40 C41 H41C 110.8 . .
C42A C41 H41C 110.8 . .
C42 C41 H41C 38.4 . .
H41A C41 H41C 133.6 . .
H41B C41 H41C 73.5 . .
C40 C41 H41D 110.8 . .
C42A C41 H41D 110.8 . .
C42 C41 H41D 76.8 . .
H41A C41 H41D 35.7 . .
H41B C41 H41D 133.8 . .
H41C C41 H41D 108.8 . .
C41 C42 H42A 109.5 . .
C41 C42 H42B 109.5 . .
H42A C42 H42B 109.5 . .
C41 C42 H42C 109.5 . .
H42A C42 H42C 109.5 . .
H42B C42 H42C 109.5 . .
O12 C43 O13 127.1(4) . .
O12 C43 C44 117.7(4) . .
O13 C43 C44 115.3(4) . .
C49 C44 C45 118.9(5) . .
C49 C44 C43 121.7(5) . .
C45 C44 C43 119.3(4) . .
C46 C45 C44 118.3(5) . .
C46 C45 H45 120.8 . .
C44 C45 H45 120.8 . .
C45 C46 C47 120.4(6) . .
C45 C46 C73 116.7(6) . .
C47 C46 C73 122.6(6) . .
O16 C47 C46 118.4(6) . .
O16 C47 C48 119.6(6) . .
C46 C47 C48 121.8(6) . .
C49 C48 C47 118.2(5) . .
C49 C48 C50 118.6(6) . .
C47 C48 C50 123.0(6) . .
C44 C49 C48 122.2(6) . .
C44 C49 H49 118.9 . .
C48 C49 H49 118.9 . .
C51 C50 C48 108.5(5) . .
C51 C50 H50A 110.0 . .
C48 C50 H50A 110.0 . .
C51 C50 H50B 110.0 . .
C48 C50 H50B 110.0 . .
H50A C50 H50B 108.4 . .
C52 C51 C56 118.3(6) . .
C52 C51 C50 122.2(6) . .
C56 C51 C50 118.5(7) . .
C53 C52 C51 120.8(6) . .
C53 C52 H52 119.6 . .
C51 C52 H52 119.6 . .
C52 C53 C54 119.3(7) . .
C52 C53 H53 120.3 . .
C54 C53 H53 120.3 . .
C55 C54 C53 122.0(7) . .
C55 C54 H54 119.0 . .
C53 C54 H54 119.0 . .
C54 C55 C56 118.0(6) . .
C54 C55 C57 121.4(6) . .
C56 C55 C57 120.2(6) . .
O19 C56 C55 119.9(6) . .
O19 C56 C51 118.6(6) . .
C55 C56 C51 121.3(7) . .
C55 C57 C64 111.2(4) . .
C55 C57 H57A 109.4 . .
C64 C57 H57A 109.4 . .
C55 C57 H57B 109.4 . .
C64 C57 H57B 109.4 . .
H57A C57 H57B 108.0 . .
C64 C59 C60 123.0(5) . .
C64 C59 O18 118.3(5) . .
C60 C59 O18 118.7(5) . .
C61 C60 C59 117.7(5) . .
C61 C60 C66 119.0(5) . .
C59 C60 C66 123.2(5) . .
C60 C61 C62 121.9(5) . .
C60 C61 H61 119.0 . .
C62 C61 H61 119.0 . .
C61 C62 C63 118.4(5) . .
C61 C62 C65 121.7(5) . .
C63 C62 C65 119.9(5) . .
C64 C63 C62 121.4(5) . .
C64 C63 H63 119.3 . .
C62 C63 H63 119.3 . .
C63 C64 C59 117.5(5) . .
C63 C64 C57 119.4(5) . .
C59 C64 C57 123.1(5) . .
O15 C65 O14 124.6(4) . .
O15 C65 C62 118.8(5) . .
O14 C65 C62 116.6(4) . .
C67 C66 C60 110.2(4) . .
C67 C66 H66A 109.6 . .
C60 C66 H66A 109.6 . .
C67 C66 H66B 109.6 . .
C60 C66 H66B 109.6 . .
H66A C66 H66B 108.1 . .
C72 C67 C68 117.6(6) . .
C72 C67 C66 119.7(6) . .
C68 C67 C66 122.1(6) . .
C69 C68 C67 121.6(7) . .
C69 C68 H68 119.2 . .
C67 C68 H68 119.2 . .
C68 C69 C70 119.8(7) . .
C68 C69 H69 120.1 . .
C70 C69 H69 120.1 . .
C69 C70 C71 120.0(7) . .
C69 C70 H70 120.0 . .
C71 C70 H70 120.0 . .
C70 C71 C72 119.0(7) . .
C70 C71 C73 121.5(6) . .
C72 C71 C73 119.2(6) . .
C67 C72 C71 121.7(6) . .
C67 C72 O17 119.2(6) . .
C71 C72 O17 118.8(6) . .
C46 C73 C71 110.5(6) . .
C46 C73 H73A 109.6 . .
C71 C73 H73A 109.6 . .
C46 C73 H73B 109.6 . .
C71 C73 H73B 109.6 . .
H73A C73 H73B 108.1 . .
O16 C74 C75 108.0(6) . .
O16 C74 H74A 110.1 . .
C75 C74 H74A 110.1 . .
O16 C74 H74B 110.1 . .
C75 C74 H74B 110.1 . .
H74A C74 H74B 108.4 . .
C76 C75 C74 102.4(4) . .
C76 C75 H75A 111.3 . .
C74 C75 H75A 111.3 . .
C76 C75 H75B 111.3 . .
C74 C75 H75B 111.3 . .
H75A C75 H75B 109.2 . .
C75 C76 H76A 109.5 . .
C75 C76 H76B 109.5 . .
H76A C76 H76B 109.5 . .
C75 C76 H76C 109.5 . .
H76A C76 H76C 109.5 . .
H76B C76 H76C 109.5 . .
O17 C77 C78 105.5(7) . .
O17 C77 H77A 110.6 . .
C78 C77 H77A 110.6 . .
O17 C77 H77B 110.6 . .
C78 C77 H77B 110.6 . .
H77A C77 H77B 108.8 . .
C77 C78 C79 103.2(4) . .
C77 C78 H78A 111.1 . .
C79 C78 H78A 111.1 . .
C77 C78 H78B 111.1 . .
C79 C78 H78B 111.1 . .
H78A C78 H78B 109.1 . .
C78 C79 H79A 109.5 . .
C78 C79 H79B 109.5 . .
H79A C79 H79B 109.5 . .
C78 C79 H79C 109.5 . .
H79A C79 H79C 109.5 . .
H79B C79 H79C 109.5 . .
O19 C80 C81 110.1(7) . .
O19 C80 H80A 109.6 . .
C81 C80 H80A 109.6 . .
O19 C80 H80B 109.6 . .
C81 C80 H80B 109.6 . .
H80A C80 H80B 108.2 . .
C80 C81 C82 104.7(5) . .
C80 C81 H81A 110.8 . .
C82 C81 H81A 110.8 . .
C80 C81 H81B 110.8 . .
C82 C81 H81B 110.8 . .
H81A C81 H81B 108.9 . .
C81 C82 H82A 109.5 . .
C81 C82 H82B 109.5 . .
H82A C82 H82B 109.5 . .
C81 C82 H82C 109.5 . .
H82A C82 H82C 109.5 . .
H82B C82 H82C 109.5 . .
O18 C83 C84 107.7(5) . .
O18 C83 H83A 110.2 . .
C84 C83 H83A 110.2 . .
O18 C83 H83B 110.2 . .
C84 C83 H83B 110.2 . .
H83A C83 H83B 108.5 . .
C85 C84 C83 105.4(4) . .
C85 C84 H84A 110.7 . .
C83 C84 H84A 110.7 . .
C85 C84 H84B 110.7 . .
C83 C84 H84B 110.7 . .
H84A C84 H84B 108.8 . .
C84 C85 H85A 109.5 . .
C84 C85 H85B 109.5 . .
H85A C85 H85B 109.5 . .
C84 C85 H85C 109.5 . .
H85A C85 H85C 109.5 . .
H85B C85 H85C 109.5 . .
O20 C86 N1 123.5(6) . .
O20 C86 H86 118.2 . .
N1 C86 H86 118.2 . .
N1 C87 H87A 109.5 . .
N1 C87 H87B 109.5 . .
H87A C87 H87B 109.5 . .
N1 C87 H87C 109.5 . .
H87A C87 H87C 109.5 . .
H87B C87 H87C 109.5 . .
N1 C88 H88A 109.5 . .
N1 C88 H88B 109.5 . .
H88A C88 H88B 109.5 . .
N1 C88 H88C 109.5 . .
H88A C88 H88C 109.5 . .
H88B C88 H88C 109.5 . .
O21 C89 N2 130.6(15) . .
O21 C89 H89 114.7 . .
N2 C89 H89 114.7 . .
N2 C90 H90A 109.5 . .
N2 C90 H90B 109.5 . .
H90A C90 H90B 109.5 . .
N2 C90 H90C 109.5 . .
H90A C90 H90C 109.5 . .
H90B C90 H90C 109.5 . .
N2 C91 H91A 109.5 . .
N2 C91 H91B 109.5 . .
H91A C91 H91B 109.5 . .
N2 C91 H91C 109.5 . .
H91A C91 H91C 109.5 . .
H91B C91 H91C 109.5 . .
C34 C35A C36A 102.7(4) . .
C34 C35A H35C 111.2 . .
C36A C35A H35C 111.2 . .
C34 C35A H35D 111.2 . .
C36A C35A H35D 111.2 . .
H35C C35A H35D 109.1 . .
C35A C36A H36D 109.5 . .
C35A C36A H36E 109.5 . .
H36D C36A H36E 109.5 . .
C35A C36A H36F 109.5 . .
H36D C36A H36F 109.5 . .
H36E C36A H36F 109.5 . .
C41 C42A H42D 109.5 . .
C41 C42A H42E 109.5 . .
H42D C42A H42E 109.5 . .
C41 C42A H42F 109.5 . .
H42D C42A H42F 109.5 . .
H42E C42A H42F 109.5 . .
O21 C89A N2 125.8(11) . .
O21 C89A H89A 117.1 . .
N2 C89A H89A 117.1 . .
N2 C90A H90D 109.5 . .
N2 C90A H90E 109.5 . .
H90D C90A H90E 109.5 . .
N2 C90A H90F 109.5 . .
H90D C90A H90F 109.5 . .
H90E C90A H90F 109.5 . .
N2 C91A H91D 109.5 . .
N2 C91A H91E 109.5 . .
H91D C91A H91E 109.5 . .
N2 C91A H91F 109.5 . .
H91D C91A H91F 109.5 . .
H91E C91A H91F 109.5 . .

loop_
_geom_bond_atom_site_label_1
_geom_bond_atom_site_label_2
_geom_bond_distance
_geom_bond_site_symmetry_2
Co1 O4 2.053(3) .
Co1 O4 2.053(3) 2
Co1 O1 2.105(3) .
Co1 O1 2.105(3) 2
Co1 O2 2.187(3) .
Co1 O2 2.187(3) 2
Co2 O5 2.032(3) .
Co2 O3 2.055(3) .
Co2 O12 2.058(4) .
Co2 O7 2.089(3) 1_545
Co2 O15 2.094(3) .
Co2 O2 2.291(3) .
Co3 O14 1.958(4) 2_455
Co3 O13 2.021(4) .
Co3 O3 2.023(3) .
Co3 O6 2.040(3) 1_545
Co3 O3 2.124(3) 2_455
O3 Co3 2.124(3) 2_455
O4 C1 1.256(6) .
O5 C1 1.267(5) .
O6 C22 1.259(6) .
O6 Co3 2.040(3) 1_565
O7 C22 1.272(5) .
O7 Co2 2.089(3) 1_565
O8 C5 1.395(7) .
O8 C31 1.531(5) .
O9 C10 1.365(7) .
O9 C34 1.407(8) .
O10 C17 1.370(6) .
O10 C37 1.443(10) .
O11 C25 1.408(6) .
O11 C40 1.422(6) .
O12 C43 1.250(6) .
O13 C43 1.250(6) .
O14 C65 1.268(6) .
O14 Co3 1.958(4) 2_455
O15 C65 1.267(6) .
O16 C47 1.387(7) .
O16 C74 1.397(9) .
O17 C72 1.392(7) .
O17 C77 1.512(12) .
O18 C59 1.413(6) .
O18 C83 1.449(7) .
O19 C56 1.361(8) .
O19 C80 1.443(11) .
O20 C86 1.245(8) .
O21 C89 1.179(15) .
O21 C89A 1.264(13) .
N1 C86 1.300(8) .
N1 C88 1.430(9) .
N1 C87 1.447(7) .
N2 C89A 1.308(12) .
N2 C89 1.341(16) .
N2 C90 1.385(17) .
N2 C90A 1.43(2) .
N2 C91 1.443(18) .
N2 C91A 1.485(14) .
C1 C2 1.515(8) .
C2 C3 1.380(7) .
C2 C7 1.392(7) .
C3 C4 1.401(8) .
C3 H3 0.9500 .
C4 C5 1.391(8) .
C4 C30 1.512(7) .
C5 C6 1.395(8) .
C6 C7 1.399(8) .
C6 C8 1.530(8) .
C7 H7 0.9500 .
C8 C9 1.525(7) .
C8 H8A 0.9900 .
C8 H8B 0.9900 .
C9 C14 1.377(9) .
C9 C10 1.406(8) .
C10 C11 1.418(7) .
C11 C12 1.391(8) .
C11 C15 1.506(8) .
C12 C13 1.399(9) .
C12 H12 0.9500 .
C13 C14 1.388(9) .
C13 H13 0.9500 .
C14 H14 0.9500 .
C15 C16 1.512(6) .
C15 H15A 0.9900 .
C15 H15B 0.9900 .
C16 C21 1.382(7) .
C16 C17 1.401(7) .
C17 C18 1.388(7) .
C18 C19 1.394(7) .
C18 C23 1.529(7) .
C19 C20 1.389(7) .
C19 H19 0.9500 .
C20 C21 1.398(7) .
C20 C22 1.501(6) .
C21 H21 0.9500 .
C23 C24 1.509(8) .
C23 H23A 0.9900 .
C23 H23B 0.9900 .
C24 C29 1.365(8) .
C24 C25 1.390(7) .
C25 C26 1.390(8) .
C26 C27 1.369(8) .
C26 C30 1.531(7) .
C27 C28 1.375(9) .
C27 H27 0.9500 .
C28 C29 1.406(10) .
C28 H28 0.9500 .
C29 H29 0.9500 .
C30 H30A 0.9900 .
C30 H30B 0.9900 .
C31 C32 1.527(5) .
C31 H31A 0.9900 .
C31 H31B 0.9900 .
C32 C33 1.530(5) .
C32 H32A 0.9900 .
C32 H32B 0.9900 .
C33 H33A 0.9800 .
C33 H33B 0.9800 .
C33 H33C 0.9800 .
C34 C35A 1.514(5) .
C34 C35 1.516(5) .
C34 H34A 0.9900 .
C34 H34B 0.9900 .
C34 H34C 0.9900 .
C34 H34D 0.9900 .
C35 C36 1.545(5) .
C35 H35A 0.9900 .
C35 H35B 0.9900 .
C36 H36A 0.9800 .
C36 H36B 0.9800 .
C36 H36C 0.9800 .
C37 C38 1.506(5) .
C37 H37A 0.9900 .
C37 H37B 0.9900 .
C38 C39 1.558(5) .
C38 H38A 0.9900 .
C38 H38B 0.9900 .
C39 H39A 0.9800 .
C39 H39B 0.9800 .
C39 H39C 0.9800 .
C40 C41 1.516(4) .
C40 H40A 0.9900 .
C40 H40B 0.9900 .
C41 C42A 1.530(5) .
C41 C42 1.537(5) .
C41 H41A 0.9900 .
C41 H41B 0.9900 .
C41 H41C 0.9900 .
C41 H41D 0.9900 .
C42 H42A 0.9800 .
C42 H42B 0.9800 .
C42 H42C 0.9800 .
C43 C44 1.508(4) .
C44 C49 1.355(7) .
C44 C45 1.487(4) .
C45 C46 1.358(8) .
C45 H45 0.9500 .
C46 C47 1.392(9) .
C46 C73 1.539(9) .
C47 C48 1.395(9) .
C48 C49 1.386(8) .
C48 C50 1.534(8) .
C49 H49 0.9500 .
C50 C51 1.508(10) .
C50 H50A 0.9900 .
C50 H50B 0.9900 .
C51 C52 1.407(10) .
C51 C56 1.407(8) .
C52 C53 1.370(11) .
C52 H52 0.9500 .
C53 C54 1.403(9) .
C53 H53 0.9500 .
C54 C55 1.374(9) .
C54 H54 0.9500 .
C55 C56 1.400(9) .
C55 C57 1.519(8) .
C57 C64 1.532(7) .
C57 H57A 0.9900 .
C57 H57B 0.9900 .
C59 C64 1.377(8) .
C59 C60 1.393(7) .
C60 C61 1.372(7) .
C60 C66 1.532(8) .
C61 C62 1.374(7) .
C61 H61 0.9500 .
C62 C63 1.409(7) .
C62 C65 1.497(7) .
C63 C64 1.376(7) .
C63 H63 0.9500 .
C66 C67 1.505(9) .
C66 H66A 0.9900 .
C66 H66B 0.9900 .
C67 C72 1.379(9) .
C67 C68 1.388(8) .
C68 C69 1.376(9) .
C68 H68 0.9500 .
C69 C70 1.379(10) .
C69 H69 0.9500 .
C70 C71 1.382(9) .
C70 H70 0.9500 .
C71 C72 1.392(9) .
C71 C73 1.539(10) .
C73 H73A 0.9900 .
C73 H73B 0.9900 .
C74 C75 1.550(5) .
C74 H74A 0.9900 .
C74 H74B 0.9900 .
C75 C76 1.526(5) .
C75 H75A 0.9900 .
C75 H75B 0.9900 .
C76 H76A 0.9800 .
C76 H76B 0.9800 .
C76 H76C 0.9800 .
C77 C78 1.513(5) .
C77 H77A 0.9900 .
C77 H77B 0.9900 .
C78 C79 1.548(5) .
C78 H78A 0.9900 .
C78 H78B 0.9900 .
C79 H79A 0.9800 .
C79 H79B 0.9800 .
C79 H79C 0.9800 .
C80 C81 1.503(5) .
C80 H80A 0.9900 .
C80 H80B 0.9900 .
C81 C82 1.537(5) .
C81 H81A 0.9900 .
C81 H81B 0.9900 .
C82 H82A 0.9800 .
C82 H82B 0.9800 .
C82 H82C 0.9800 .
C83 C84 1.535(5) .
C83 H83A 0.9900 .
C83 H83B 0.9900 .
C84 C85 1.519(5) .
C84 H84A 0.9900 .
C84 H84B 0.9900 .
C85 H85A 0.9800 .
C85 H85B 0.9800 .
C85 H85C 0.9800 .
C86 H86 0.9500 .
C87 H87A 0.9800 .
C87 H87B 0.9800 .
C87 H87C 0.9800 .
C88 H88A 0.9800 .
C88 H88B 0.9800 .
C88 H88C 0.9800 .
C89 H89 0.9500 .
C90 H90A 0.9800 .
C90 H90B 0.9800 .
C90 H90C 0.9800 .
C91 H91A 0.9800 .
C91 H91B 0.9800 .
C91 H91C 0.9800 .
C35A C36A 1.552(5) .
C35A H35C 0.9900 .
C35A H35D 0.9900 .
C36A H36D 0.9800 .
C36A H36E 0.9800 .
C36A H36F 0.9800 .
C42A H42D 0.9800 .
C42A H42E 0.9800 .
C42A H42F 0.9800 .
C89A H89A 0.9500 .
C90A H90D 0.9800 .
C90A H90E 0.9800 .
C90A H90F 0.9800 .
C91A H91D 0.9800 .
C91A H91E 0.9800 .
C91A H91F 0.9800 .

loop_
_geom_torsion_atom_site_label_1
_geom_torsion_atom_site_label_2
_geom_torsion_atom_site_label_3
_geom_torsion_atom_site_label_4
_geom_torsion
_geom_torsion_site_symmetry_1
_geom_torsion_site_symmetry_4
O4 Co1 O2 Co2 31.82(15) . .
O4 Co1 O2 Co2 -148.18(15) 2 .
O1 Co1 O2 Co2 122.50(15) . .
O1 Co1 O2 Co2 -57.49(15) 2 .
O2 Co1 O2 Co2 -178(5) 2 .
O5 Co2 O2 Co1 -2.29(15) . .
O3 Co2 O2 Co1 -120.4(16) . .
O12 Co2 O2 Co1 177.87(17) . .
O7 Co2 O2 Co1 82.08(16) 1_545 .
O15 Co2 O2 Co1 -94.94(16) . .
O14 Co3 O3 Co2 -140.28(14) 2_455 .
O13 Co3 O3 Co2 50.42(16) . .
O6 Co3 O3 Co2 -50.53(16) 1_545 .
O3 Co3 O3 Co2 131.03(18) 2_455 .
O14 Co3 O3 Co3 88.69(15) 2_455 2_455
O13 Co3 O3 Co3 -80.60(15) . 2_455
O6 Co3 O3 Co3 178.44(14) 1_545 2_455
O3 Co3 O3 Co3 0.0 2_455 2_455
O5 Co2 O3 Co3 149.00(13) . .
O12 Co2 O3 Co3 -31.64(15) . .
O7 Co2 O3 Co3 64.74(15) 1_545 .
O15 Co2 O3 Co3 -117.91(14) . .
O2 Co2 O3 Co3 -92.8(16) . .
O5 Co2 O3 Co3 -99.87(19) . 2_455
O12 Co2 O3 Co3 79.5(2) . 2_455
O7 Co2 O3 Co3 175.87(19) 1_545 2_455
O15 Co2 O3 Co3 -6.8(2) . 2_455
O2 Co2 O3 Co3 18.4(18) . 2_455
O4 Co1 O4 C1 25(6) 2 .
O1 Co1 O4 C1 -146.6(4) . .
O1 Co1 O4 C1 33.4(4) 2 .
O2 Co1 O4 C1 -51.8(4) . .
O2 Co1 O4 C1 128.2(4) 2 .
O3 Co2 O5 C1 127.2(4) . .
O12 Co2 O5 C1 -47.8(12) . .
O7 Co2 O5 C1 -139.4(4) 1_545 .
O15 Co2 O5 C1 29.8(4) . .
O2 Co2 O5 C1 -48.9(4) . .
O5 Co2 O12 C43 170.0(8) . .
O3 Co2 O12 C43 -5.0(5) . .
O7 Co2 O12 C43 -99.1(5) 1_545 .
O15 Co2 O12 C43 91.9(5) . .
O2 Co2 O12 C43 171.1(5) . .
O14 Co3 O13 C43 154.1(3) 2_455 .
O3 Co3 O13 C43 -40.4(4) . .
O6 Co3 O13 C43 58.7(4) 1_545 .
O3 Co3 O13 C43 -120.9(4) 2_455 .
O5 Co2 O15 C65 120.2(4) . .
O3 Co2 O15 C65 30.8(5) . .
O12 Co2 O15 C65 -66.9(4) . .
O7 Co2 O15 C65 -163.1(7) 1_545 .
O2 Co2 O15 C65 -147.3(5) . .
Co1 O4 C1 O5 16.2(6) . .
Co1 O4 C1 C2 -162.3(3) . .
Co2 O5 C1 O4 50.7(6) . .
Co2 O5 C1 C2 -130.8(4) . .
O4 C1 C2 C3 18.4(6) . .
O5 C1 C2 C3 -160.2(4) . .
O4 C1 C2 C7 -157.8(4) . .
O5 C1 C2 C7 23.5(6) . .
C7 C2 C3 C4 -3.9(7) . .
C1 C2 C3 C4 179.9(4) . .
C2 C3 C4 C5 0.7(7) . .
C2 C3 C4 C30 173.6(4) . .
C3 C4 C5 O8 -179.1(5) . .
C30 C4 C5 O8 8.0(8) . .
C3 C4 C5 C6 4.4(8) . .
C30 C4 C5 C6 -168.5(5) . .
C31 O8 C5 C4 89.8(8) . .
C31 O8 C5 C6 -93.6(8) . .
C4 C5 C6 C7 -6.2(8) . .
O8 C5 C6 C7 177.4(5) . .
C4 C5 C6 C8 168.4(5) . .
O8 C5 C6 C8 -8.0(8) . .
C3 C2 C7 C6 2.2(7) . .
C1 C2 C7 C6 178.3(4) . .
C5 C6 C7 C2 2.8(7) . .
C8 C6 C7 C2 -171.8(4) . .
C5 C6 C8 C9 -72.7(8) . .
C7 C6 C8 C9 101.7(6) . .
C6 C8 C9 C14 -58.7(7) . .
C6 C8 C9 C10 117.4(6) . .
C34 O9 C10 C9 95.7(6) . .
C34 O9 C10 C11 -84.3(6) . .
C14 C9 C10 O9 -175.8(5) . .
C8 C9 C10 O9 8.1(7) . .
C14 C9 C10 C11 4.3(7) . .
C8 C9 C10 C11 -171.8(4) . .
O9 C10 C11 C12 176.6(4) . .
C9 C10 C11 C12 -3.5(7) . .
O9 C10 C11 C15 -7.2(7) . .
C9 C10 C11 C15 172.8(4) . .
C10 C11 C12 C13 -0.3(8) . .
C15 C11 C12 C13 -176.7(5) . .
C11 C12 C13 C14 3.1(10) . .
C10 C9 C14 C13 -1.4(9) . .
C8 C9 C14 C13 174.8(5) . .
C12 C13 C14 C9 -2.3(10) . .
C12 C11 C15 C16 58.1(6) . .
C10 C11 C15 C16 -118.1(5) . .
C11 C15 C16 C21 -101.2(6) . .
C11 C15 C16 C17 73.1(7) . .
C37 O10 C17 C18 -71.0(7) . .
C37 O10 C17 C16 112.3(6) . .
C21 C16 C17 O10 -179.6(5) . .
C15 C16 C17 O10 5.9(8) . .
C21 C16 C17 C18 3.7(9) . .
C15 C16 C17 C18 -170.7(5) . .
O10 C17 C18 C19 179.6(5) . .
C16 C17 C18 C19 -3.8(9) . .
O10 C17 C18 C23 -10.2(9) . .
C16 C17 C18 C23 166.4(5) . .
C17 C18 C19 C20 0.9(9) . .
C23 C18 C19 C20 -169.3(5) . .
C18 C19 C20 C21 1.9(9) . .
C18 C19 C20 C22 -177.4(5) . .
C17 C16 C21 C20 -0.8(9) . .
C15 C16 C21 C20 173.5(5) . .
C19 C20 C21 C16 -1.9(9) . .
C22 C20 C21 C16 177.3(5) . .
Co3 O6 C22 O7 40.6(8) 1_565 .
Co3 O6 C22 C20 -139.2(4) 1_565 .
Co2 O7 C22 O6 -13.5(8) 1_565 .
Co2 O7 C22 C20 166.3(4) 1_565 .
C19 C20 C22 O6 -170.3(5) . .
C21 C20 C22 O6 10.5(8) . .
C19 C20 C22 O7 9.9(8) . .
C21 C20 C22 O7 -169.3(5) . .
C17 C18 C23 C24 -68.1(7) . .
C19 C18 C23 C24 102.0(6) . .
C18 C23 C24 C29 -55.1(6) . .
C18 C23 C24 C25 121.0(5) . .
C29 C24 C25 C26 3.4(7) . .
C23 C24 C25 C26 -172.7(5) . .
C29 C24 C25 O11 -178.7(4) . .
C23 C24 C25 O11 5.3(7) . .
C40 O11 C25 C24 90.8(5) . .
C40 O11 C25 C26 -91.2(5) . .
C24 C25 C26 C27 -2.7(8) . .
O11 C25 C26 C27 179.4(5) . .
C24 C25 C26 C30 173.0(5) . .
O11 C25 C26 C30 -4.9(7) . .
C25 C26 C27 C28 -0.9(9) . .
C30 C26 C27 C28 -176.7(6) . .
C26 C27 C28 C29 3.5(10) . .
C25 C24 C29 C28 -0.7(8) . .
C23 C24 C29 C28 175.6(5) . .
C27 C28 C29 C24 -2.6(9) . .
C5 C4 C30 C26 70.7(7) . .
C3 C4 C30 C26 -102.0(6) . .
C27 C26 C30 C4 53.2(7) . .
C25 C26 C30 C4 -122.4(5) . .
C5 O8 C31 C32 152.0(12) . .
O8 C31 C32 C33 -173.3(13) . .
C10 O9 C34 C35A -58.3(15) . .
C10 O9 C34 C35 170.5(9) . .
O9 C34 C35 C36 177.7(9) . .
C35A C34 C35 C36 48.0(16) . .
C17 O10 C37 C38 -106.8(8) . .
O10 C37 C38 C39 -172.8(8) . .
C25 O11 C40 C41 175.9(4) . .
O11 C40 C41 C42A 84.3(9) . .
O11 C40 C41 C42 -75.1(8) . .
Co2 O12 C43 O13 25.1(8) . .
Co2 O12 C43 C44 -153.5(4) . .
Co3 O13 C43 O12 1.9(7) . .
Co3 O13 C43 C44 -179.4(3) . .
O12 C43 C44 C49 160.2(5) . .
O13 C43 C44 C49 -18.6(7) . .
O12 C43 C44 C45 -17.3(7) . .
O13 C43 C44 C45 163.9(4) . .
C49 C44 C45 C46 2.7(7) . .
C43 C44 C45 C46 -179.7(5) . .
C44 C45 C46 C47 -2.0(8) . .
C44 C45 C46 C73 -175.9(5) . .
C74 O16 C47 C46 -90.2(8) . .
C74 O16 C47 C48 92.9(8) . .
C45 C46 C47 O16 -177.8(5) . .
C73 C46 C47 O16 -4.3(9) . .
C45 C46 C47 C48 -1.0(9) . .
C73 C46 C47 C48 172.6(5) . .
O16 C47 C48 C49 -180.0(5) . .
C46 C47 C48 C49 3.2(8) . .
O16 C47 C48 C50 5.0(8) . .
C46 C47 C48 C50 -171.8(5) . .
C45 C44 C49 C48 -0.5(7) . .
C43 C44 C49 C48 -178.0(5) . .
C47 C48 C49 C44 -2.4(8) . .
C50 C48 C49 C44 172.9(5) . .
C49 C48 C50 C51 -47.8(7) . .
C47 C48 C50 C51 127.2(6) . .
C48 C50 C51 C52 100.4(6) . .
C48 C50 C51 C56 -68.2(7) . .
C56 C51 C52 C53 0.7(9) . .
C50 C51 C52 C53 -168.0(6) . .
C51 C52 C53 C54 2.7(10) . .
C52 C53 C54 C55 -2.1(10) . .
C53 C54 C55 C56 -2.0(9) . .
C53 C54 C55 C57 170.6(5) . .
C80 O19 C56 C55 83.3(8) . .
C80 O19 C56 C51 -102.0(8) . .
C54 C55 C56 O19 -179.9(5) . .
C57 C55 C56 O19 7.5(8) . .
C54 C55 C56 C51 5.5(8) . .
C57 C55 C56 C51 -167.2(5) . .
C52 C51 C56 O19 -179.6(5) . .
C50 C51 C56 O19 -10.5(8) . .
C52 C51 C56 C55 -4.9(8) . .
C50 C51 C56 C55 164.2(5) . .
C54 C55 C57 C64 -103.1(6) . .
C56 C55 C57 C64 69.3(7) . .
C83 O18 C59 C64 -85.2(6) . .
C83 O18 C59 C60 97.1(7) . .
C64 C59 C60 C61 3.1(9) . .
O18 C59 C60 C61 -179.3(5) . .
C64 C59 C60 C66 -172.8(6) . .
O18 C59 C60 C66 4.8(8) . .
C59 C60 C61 C62 1.1(9) . .
C66 C60 C61 C62 177.1(5) . .
C60 C61 C62 C63 -3.8(8) . .
C60 C61 C62 C65 179.1(5) . .
C61 C62 C63 C64 2.5(8) . .
C65 C62 C63 C64 179.6(5) . .
C62 C63 C64 C59 1.4(8) . .
C62 C63 C64 C57 -175.3(5) . .
C60 C59 C64 C63 -4.3(9) . .
O18 C59 C64 C63 178.1(5) . .
C60 C59 C64 C57 172.3(5) . .
O18 C59 C64 C57 -5.3(8) . .
C55 C57 C64 C63 55.6(8) . .
C55 C57 C64 C59 -120.9(6) . .
Co2 O15 C65 O14 -46.5(7) . .
Co2 O15 C65 C62 134.4(4) . .
Co3 O14 C65 O15 34.9(10) 2_455 .
Co3 O14 C65 C62 -145.9(5) 2_455 .
C61 C62 C65 O15 11.6(8) . .
C63 C62 C65 O15 -165.4(5) . .
C61 C62 C65 O14 -167.6(5) . .
C63 C62 C65 O14 15.3(7) . .
C61 C60 C66 C67 -52.2(8) . .
C59 C60 C66 C67 123.6(6) . .
C60 C66 C67 C72 -66.4(7) . .
C60 C66 C67 C68 104.5(7) . .
C72 C67 C68 C69 1.5(10) . .
C66 C67 C68 C69 -169.6(6) . .
C67 C68 C69 C70 1.9(11) . .
C68 C69 C70 C71 -1.5(11) . .
C69 C70 C71 C72 -2.2(10) . .
C69 C70 C71 C73 171.4(7) . .
C68 C67 C72 C71 -5.4(9) . .
C66 C67 C72 C71 165.9(5) . .
C68 C67 C72 O17 -179.0(6) . .
C66 C67 C72 O17 -7.7(8) . .
C70 C71 C72 C67 5.8(10) . .
C73 C71 C72 C67 -168.0(6) . .
C70 C71 C72 O17 179.5(6) . .
C73 C71 C72 O17 5.7(9) . .
C77 O17 C72 C67 -112.3(7) . .
C77 O17 C72 C71 73.9(7) . .
C45 C46 C73 C71 49.6(7) . .
C47 C46 C73 C71 -124.2(7) . .
C70 C71 C73 C46 -108.4(7) . .
C72 C71 C73 C46 65.2(7) . .
C47 O16 C74 C75 169.7(8) . .
O16 C74 C75 C76 179.4(12) . .
C72 O17 C77 C78 93.2(11) . .
O17 C77 C78 C79 172.7(11) . .
C56 O19 C80 C81 128.3(14) . .
O19 C80 C81 C82 -179.1(12) . .
C59 O18 C83 C84 -179.5(5) . .
O18 C83 C84 C85 -71.8(8) . .
C88 N1 C86 O20 -175.3(6) . .
C87 N1 C86 O20 -0.5(10) . .
C89A O21 C89 N2 -48.1(16) . .
C89A N2 C89 O21 50.3(17) . .
C90 N2 C89 O21 -177.2(16) . .
C90A N2 C89 O21 -109.0(19) . .
C91 N2 C89 O21 0(2) . .
C91A N2 C89 O21 117.9(18) . .
O9 C34 C35A C36A 170.5(18) . .
C35 C34 C35A C36A -60(3) . .
C89 O21 C89A N2 45.6(16) . .
C89 N2 C89A O21 -42.2(15) . .
C90 N2 C89A O21 -124.6(18) . .
C90A N2 C89A O21 -17.0(18) . .
C91 N2 C89A O21 93.9(14) . .
C91A N2 C89A O21 179.4(10) . .

loop_
_platon_squeeze_void_nr
_platon_squeeze_void_average_x
_platon_squeeze_void_average_y
_platon_squeeze_void_average_z
_platon_squeeze_void_volume
_platon_squeeze_void_count_electrons
_platon_squeeze_void_content
1 0.000 0.007 0.500 584 66 ' '
2 0.268 0.475 0.784 13 1 ' '
3 0.732 0.525 0.216 13 1 ' '
